data_2240495
loop_
_publ_author_name
'Kim, Daeyoung'
'Kang, Sung Kwon'

_publ_section_title
;
 Crystal structure of
 <i>catena</i>-poly[[silver(I)-{\m-2,6-bis[(1<i>H</i>-pyrazol-1-yl)methyl]pyridine-\k^3^<i>N</i>^1^,<i>N</i>^2^:<i>N</i>^2'^}]
 nitrate]
;
_journal_coeditor_code ZQ2231
_journal_issue 4
_journal_name_full 'Acta Crystallographica Section E'
_journal_page_first m79
_journal_page_last m80
_journal_paper_doi 10.1107/S2056989015004120
_journal_volume 71
_journal_year 2015
_chemical_formula_iupac '[Ag (C13 H13 N5)] N O3'
_chemical_formula_moiety 'C13 H13 Ag N5 +, N O3 -'
_chemical_formula_sum 'C13 H13 Ag N6 O3'
_chemical_formula_weight 409.16
_chemical_name_systematic
'<i>catena</i>-Poly[[silver(I)-{\m-2,6-bis[(1<i>H</i>-pyrazol-1-yl)methyl]pyridine-\k^3^<i>N</i>^1^,<i>N</i>^2^:<i>N</i>^2'^}] nitrate]'
_space_group_IT_number 14
_symmetry_cell_setting monoclinic
_symmetry_space_group_name_Hall '-P 2ybc'
_symmetry_space_group_name_H-M 'P 1 21/c 1'
_atom_sites_solution_hydrogens geom
_audit_creation_method 'WinGX routine CIF_UPDATE'
_cell_angle_alpha 90
_cell_angle_beta 98.9100(9)
_cell_angle_gamma 90
_cell_formula_units_Z 4
_cell_length_a 9.9604(6)
_cell_length_b 14.3192(9)
_cell_length_c 10.6878(7)
_cell_measurement_reflns_used 6606
_cell_measurement_temperature 296(2)
_cell_measurement_theta_max 28.28
_cell_measurement_theta_min 2.4
_cell_volume 1505.95(16)
_computing_cell_refinement
;
SAINT (Bruker, 2002)
;
_computing_data_collection
;
SMART (Bruker, 2002)
;
_computing_data_reduction
;
SAINT (Bruker, 2002)
;
_computing_molecular_graphics
;
ORTEP-3 for Windows (Farrugia, 2012)
;
_computing_publication_material
;
WinGX (Farrugia, 2012)
;
_computing_structure_refinement
;
SHELXL2013 (Sheldrick, 2015)
;
_computing_structure_solution
;
SHELXS2013 (Sheldrick, 2008)
;
_diffrn_ambient_temperature 296(2)
_diffrn_measured_fraction_theta_full 0.982
_diffrn_measured_fraction_theta_max 0.966
_diffrn_measurement_device_type 'Bruker SMART CCD area-detector'
_diffrn_measurement_method '\f and \w scans'
_diffrn_radiation_type MoK\a
_diffrn_radiation_wavelength 0.71073
_diffrn_reflns_av_R_equivalents 0.0172
_diffrn_reflns_limit_h_max 13
_diffrn_reflns_limit_h_min -13
_diffrn_reflns_limit_k_max 19
_diffrn_reflns_limit_k_min -18
_diffrn_reflns_limit_l_max 10
_diffrn_reflns_limit_l_min -14
_diffrn_reflns_number 12683
_diffrn_reflns_theta_full 25.242
_diffrn_reflns_theta_max 28.294
_diffrn_reflns_theta_min 2.07
_exptl_absorpt_coefficient_mu 1.363
_exptl_absorpt_correction_T_max 0.726
_exptl_absorpt_correction_T_min 0.546
_exptl_absorpt_correction_type multi-scan
_exptl_absorpt_process_details
;
(SADABS; Bruker, 2002)
;
_exptl_crystal_colour colourless
_exptl_crystal_density_diffrn 1.805
_exptl_crystal_description block
_exptl_crystal_F_000 816
_exptl_crystal_size_max 0.25
_exptl_crystal_size_mid 0.23
_exptl_crystal_size_min 0.21
_refine_diff_density_max 0.426
_refine_diff_density_min -0.394
_refine_ls_extinction_method none
_refine_ls_goodness_of_fit_ref 1.042
_refine_ls_hydrogen_treatment constr
_refine_ls_matrix_type full
_refine_ls_number_parameters 208
_refine_ls_number_reflns 3618
_refine_ls_number_restraints 0
_refine_ls_restrained_S_all 1.042
_refine_ls_R_factor_all 0.0354
_refine_ls_R_factor_gt 0.0268
_refine_ls_shift/su_max 0.001
_refine_ls_shift/su_mean 0
_refine_ls_structure_factor_coef Fsqd
_refine_ls_weighting_details 'w=1/[\s^2^(Fo^2^)+(0.0274P)^2^+0.6850P] where P=(Fo^2^+2Fc^2^)/3'
_refine_ls_weighting_scheme calc
_refine_ls_wR_factor_ref 0.0625
_reflns_number_gt 3087
_reflns_number_total 3618
_reflns_threshold_expression I>2\s(I)
_cod_data_source_file zq2231sup1.cf
_cod_data_source_block I
_cod_original_sg_symbol_H-M 'P 21/c'
_cod_database_code 2240495
_cod_database_fobs_code 2240495

loop_
_space_group_symop_operation_xyz
'x, y, z'
'-x, y+1/2, -z+1/2'
'-x, -y, -z'
'x, -y-1/2, z-1/2'

loop_
_atom_site_type_symbol
_atom_site_label
_atom_site_fract_x
_atom_site_fract_y
_atom_site_fract_z
_atom_site_U_iso_or_equiv
_atom_site_adp_type
_atom_site_calc_flag
_atom_site_occupancy
Ag Ag1 0.11928(2) 0.23756(2) 0.31490(2) 0.04028(7) Uani d 1
N N1 -0.04629(18) 0.16608(14) 0.17705(18) 0.0399(4) Uani d 1
N N2 -0.17162(18) 0.15774(13) 0.20861(17) 0.0370(4) Uani d 1
N N3 0.00565(16) 0.17147(12) 0.46594(15) 0.0297(4) Uani d 1
N N4 0.30868(17) 0.12786(13) 0.70046(17) 0.0341(4) Uani d 1
N N5 0.28527(18) 0.16529(13) 0.81157(16) 0.0358(4) Uani d 1
C C1 -0.0480(2) 0.11349(17) 0.0749(2) 0.0433(5) Uani d 1
H H1 0.0253 0.106 0.0314 0.052 Uiso calc 1
C C2 -0.1733(3) 0.07115(19) 0.0413(3) 0.0516(6) Uani d 1
H H2 -0.1996 0.0308 -0.0263 0.062 Uiso calc 1
C C3 -0.2497(2) 0.10127(19) 0.1282(2) 0.0494(6) Uani d 1
H H3 -0.3397 0.0855 0.1313 0.059 Uiso calc 1
C C4 -0.2034(2) 0.20274(17) 0.3231(2) 0.0397(5) Uani d 1
H H4A -0.3006 0.1994 0.3237 0.048 Uiso calc 1
H H4B -0.1782 0.2681 0.3225 0.048 Uiso calc 1
C C5 -0.1295(2) 0.15704(15) 0.4414(2) 0.0330(5) Uani d 1
C C6 -0.1955(2) 0.10294(17) 0.5200(2) 0.0434(6) Uani d 1
H H6 -0.2892 0.0949 0.503 0.052 Uiso calc 1
C C7 -0.1202(2) 0.06098(17) 0.6244(2) 0.0446(6) Uani d 1
H H7 -0.1625 0.0235 0.6777 0.053 Uiso calc 1
C C8 0.0186(2) 0.07517(15) 0.6487(2) 0.0371(5) Uani d 1
H H8 0.071 0.0472 0.7183 0.044 Uiso calc 1
C C9 0.0783(2) 0.13177(14) 0.56789(19) 0.0302(4) Uani d 1
C C10 0.2274(2) 0.15549(16) 0.58221(19) 0.0349(5) Uani d 1
H H10A 0.2649 0.1262 0.5135 0.042 Uiso calc 1
H H10B 0.236 0.2225 0.5728 0.042 Uiso calc 1
C C11 0.4251(2) 0.07940(18) 0.7160(3) 0.0478(6) Uani d 1
H H11 0.4625 0.0485 0.653 0.057 Uiso calc 1
C C12 0.4785(3) 0.08368(19) 0.8407(3) 0.0569(7) Uani d 1
H H12 0.5584 0.056 0.8802 0.068 Uiso calc 1
C C13 0.3895(2) 0.13761(18) 0.8967(2) 0.0472(6) Uani d 1
H H13 0.4008 0.1526 0.9824 0.057 Uiso calc 1
N N6 0.3934(2) 0.12375(14) 0.2741(2) 0.0463(5) Uani d 1
O O1 0.46828(19) 0.16474(15) 0.21131(19) 0.0656(5) Uani d 1
O O2 0.2747(2) 0.10663(15) 0.2250(3) 0.0822(7) Uani d 1
O O3 0.4345(3) 0.10089(19) 0.3834(2) 0.1001(9) Uani d 1

loop_
_atom_site_aniso_label
_atom_site_aniso_U_11
_atom_site_aniso_U_22
_atom_site_aniso_U_33
_atom_site_aniso_U_12
_atom_site_aniso_U_13
_atom_site_aniso_U_23
Ag1 0.03190(10) 0.04830(12) 0.04040(12) -0.00783(7) 0.00483(8) 0.00771(8)
N1 0.0312(10) 0.0513(11) 0.0371(11) -0.0051(8) 0.0042(8) -0.0017(9)
N2 0.0272(9) 0.0495(11) 0.0323(10) 0.0015(8) -0.0017(8) -0.0004(8)
N3 0.0264(9) 0.0379(9) 0.0242(9) -0.0010(7) 0.0022(7) -0.0021(7)
N4 0.0288(9) 0.0437(10) 0.0286(9) 0.0067(7) 0.0004(7) -0.0031(8)
N5 0.0343(10) 0.0439(10) 0.0273(10) 0.0078(8) -0.0011(8) -0.0022(8)
C1 0.0387(13) 0.0558(14) 0.0350(13) 0.0032(11) 0.0039(10) -0.0005(11)
C2 0.0455(15) 0.0637(16) 0.0419(15) 0.0022(12) -0.0052(12) -0.0141(12)
C3 0.0292(12) 0.0692(17) 0.0460(15) -0.0055(11) -0.0058(11) -0.0096(12)
C4 0.0275(11) 0.0533(13) 0.0368(13) 0.0064(9) 0.0005(9) -0.0047(10)
C5 0.0266(11) 0.0411(12) 0.0309(12) -0.0005(8) 0.0031(9) -0.0066(9)
C6 0.0282(11) 0.0580(15) 0.0448(14) -0.0100(10) 0.0077(10) -0.0079(11)
C7 0.0483(15) 0.0517(14) 0.0354(13) -0.0156(11) 0.0121(11) 0.0005(11)
C8 0.0428(13) 0.0395(12) 0.0284(11) -0.0035(9) 0.0039(10) 0.0006(9)
C9 0.0308(11) 0.0341(10) 0.0254(10) 0.0001(8) 0.0032(8) -0.0048(8)
C10 0.0291(11) 0.0501(13) 0.0246(11) 0.0002(9) 0.0011(9) -0.0001(9)
C11 0.0329(12) 0.0548(15) 0.0540(16) 0.0134(11) 0.0018(11) -0.0095(12)
C12 0.0395(14) 0.0646(17) 0.0591(18) 0.0201(12) -0.0158(13) -0.0025(13)
C13 0.0441(14) 0.0576(15) 0.0340(13) 0.0079(11) -0.0125(10) -0.0022(11)
N6 0.0419(12) 0.0504(12) 0.0502(13) 0.0160(9) 0.0181(11) 0.0031(10)
O1 0.0448(11) 0.0948(15) 0.0613(13) -0.0115(10) 0.0212(10) 0.0002(11)
O2 0.0391(11) 0.0674(14) 0.141(2) -0.0078(10) 0.0174(13) -0.0111(13)
O3 0.138(2) 0.119(2) 0.0488(13) 0.0729(18) 0.0331(14) 0.0239(13)

loop_
_atom_type_symbol
_atom_type_description
_atom_type_scat_dispersion_real
_atom_type_scat_dispersion_imag
_atom_type_scat_source
C C 0.0033 0.0016 'International Tables Vol C Tables 4.2.6.8 and 6.1.1.4'
H H 0 0 'International Tables Vol C Tables 4.2.6.8 and 6.1.1.4'
N N 0.0061 0.0033 'International Tables Vol C Tables 4.2.6.8 and 6.1.1.4'
O O 0.0106 0.006 'International Tables Vol C Tables 4.2.6.8 and 6.1.1.4'
Ag Ag -0.8971 1.1015 'International Tables Vol C Tables 4.2.6.8 and 6.1.1.4'

loop_
_geom_angle_atom_site_label_1
_geom_angle_atom_site_label_2
_geom_angle_atom_site_label_3
_geom_angle_site_symmetry_1
_geom_angle_site_symmetry_3
_geom_angle
N5 Ag1 N1 4_565 . 139.15(7)
N5 Ag1 N3 4_565 . 137.05(6)
N1 Ag1 N3 . . 83.34(6)
C1 N1 N2 . . 105.18(18)
C1 N1 Ag1 . . 134.79(16)
N2 N1 Ag1 . . 118.94(14)
C3 N2 N1 . . 111.20(19)
C3 N2 C4 . . 128.7(2)
N1 N2 C4 . . 120.01(18)
C9 N3 C5 . . 119.42(17)
C9 N3 Ag1 . . 118.76(13)
C5 N3 Ag1 . . 120.62(13)
C11 N4 N5 . . 111.05(18)
C11 N4 C10 . . 127.36(19)
N5 N4 C10 . . 120.55(17)
C13 N5 N4 . . 105.05(18)
C13 N5 Ag1 . 4_566 134.18(16)
N4 N5 Ag1 . 4_566 120.26(13)
N1 C1 C2 . . 111.0(2)
N1 C1 H1 . . 124.5
C2 C1 H1 . . 124.5
C3 C2 C1 . . 105.2(2)
C3 C2 H2 . . 127.4
C1 C2 H2 . . 127.4
N2 C3 C2 . . 107.4(2)
N2 C3 H3 . . 126.3
C2 C3 H3 . . 126.3
N2 C4 C5 . . 111.67(18)
N2 C4 H4A . . 109.3
C5 C4 H4A . . 109.3
N2 C4 H4B . . 109.3
C5 C4 H4B . . 109.3
H4A C4 H4B . . 107.9
N3 C5 C6 . . 121.5(2)
N3 C5 C4 . . 116.07(18)
C6 C5 C4 . . 122.41(19)
C7 C6 C5 . . 119.0(2)
C7 C6 H6 . . 120.5
C5 C6 H6 . . 120.5
C6 C7 C8 . . 119.4(2)
C6 C7 H7 . . 120.3
C8 C7 H7 . . 120.3
C7 C8 C9 . . 118.8(2)
C7 C8 H8 . . 120.6
C9 C8 H8 . . 120.6
N3 C9 C8 . . 121.82(19)
N3 C9 C10 . . 112.75(18)
C8 C9 C10 . . 125.43(19)
N4 C10 C9 . . 115.87(18)
N4 C10 H10A . . 108.3
C9 C10 H10A . . 108.3
N4 C10 H10B . . 108.3
C9 C10 H10B . . 108.3
H10A C10 H10B . . 107.4
N4 C11 C12 . . 107.3(2)
N4 C11 H11 . . 126.3
C12 C11 H11 . . 126.3
C11 C12 C13 . . 105.7(2)
C11 C12 H12 . . 127.1
C13 C12 H12 . . 127.1
N5 C13 C12 . . 110.8(2)
N5 C13 H13 . . 124.6
C12 C13 H13 . . 124.6
O3 N6 O1 . . 120.6(3)
O3 N6 O2 . . 120.5(3)
O1 N6 O2 . . 118.9(2)

loop_
_geom_bond_atom_site_label_1
_geom_bond_atom_site_label_2
_geom_bond_site_symmetry_2
_geom_bond_distance
Ag1 N5 4_565 2.1652(17)
Ag1 N1 . 2.2772(19)
Ag1 N3 . 2.3126(16)
N1 C1 . 1.325(3)
N1 N2 . 1.348(3)
N2 C3 . 1.338(3)
N2 C4 . 1.461(3)
N3 C9 . 1.338(3)
N3 C5 . 1.347(2)
N4 C11 . 1.340(3)
N4 N5 . 1.356(2)
N4 C10 . 1.446(3)
N5 C13 . 1.331(3)
N5 Ag1 4_566 2.1652(17)
C1 C2 . 1.384(3)
C1 H1 . 0.93
C2 C3 . 1.359(4)
C2 H2 . 0.93
C3 H3 . 0.93
C4 C5 . 1.510(3)
C4 H4A . 0.97
C4 H4B . 0.97
C5 C6 . 1.382(3)
C6 C7 . 1.381(3)
C6 H6 . 0.93
C7 C8 . 1.382(3)
C7 H7 . 0.93
C8 C9 . 1.384(3)
C8 H8 . 0.93
C9 C10 . 1.508(3)
C10 H10A . 0.97
C10 H10B . 0.97
C11 C12 . 1.358(4)
C11 H11 . 0.93
C12 C13 . 1.380(4)
C12 H12 . 0.93
C13 H13 . 0.93
N6 O3 . 1.222(3)
N6 O1 . 1.227(3)
N6 O2 . 1.241(3)

loop_
_geom_hbond_atom_site_label_D
_geom_hbond_atom_site_label_H
_geom_hbond_atom_site_label_A
_geom_hbond_site_symmetry_A
_geom_hbond_distance_DH
_geom_hbond_distance_HA
_geom_hbond_distance_DA
_geom_hbond_angle_DHA
C3 H3 O1 1_455 0.93 2.49 3.206(3) 134
C4 H4A O1 1_455 0.97 2.48 3.347(3) 149
C10 H10A O3 . 0.97 2.38 3.277(3) 154
C11 H11 O3 3_656 0.93 2.43 3.195(3) 140
C13 H13 O1 1_556 0.93 2.44 3.355(3) 167
